data_7216415
loop_
_publ_author_name
'Bajpai, Alankriti'
'Venugopalan, Paloth'
'Moorthy, Jarugu Narasimha'

_publ_section_title
;
 Self-assembly of sterically-rigidified 3-connecting benzenetribenzoic
 acid into (6,3) and (3,3) nets and stabilization of water channel in the
 crystal lattice
;
_journal_issue 22
_journal_name_full CrystEngComm
_journal_page_first 4853
_journal_paper_doi 10.1039/c3ce42515k
_journal_volume 16
_journal_year 2014
_chemical_formula_sum 'C37 H34 Cl8 O6'
_chemical_formula_weight 858.28
_chemical_name_common MeBTB
_chemical_name_systematic
;
1,3,5-Tris(2,6-dimethyl-4-carboxyphenyl)benzene + 2*1,1,2,2-tetrachloroethane
;
_space_group_IT_number 61
_symmetry_cell_setting orthorhombic
_symmetry_space_group_name_Hall '-P 2ac 2ab'
_symmetry_space_group_name_H-M 'P b c a'
_atom_sites_solution_hydrogens geom
_atom_sites_solution_primary direct
_atom_sites_solution_secondary difmap
_audit_creation_method ' Manual edit of SHELXL-97 CIF'
_cell_angle_alpha 90.00
_cell_angle_beta 90.00
_cell_angle_gamma 90.00
_cell_formula_units_Z 8
_cell_length_a 50.850(16)
_cell_length_b 15.260(5)
_cell_length_c 14.006(4)
_cell_measurement_temperature 100(2)
_cell_volume 10868(6)
_computing_cell_refinement 'Bruker SAINT'
_computing_data_collection 'Bruker APEX'
_computing_data_reduction 'Bruker SAINT'
_computing_molecular_graphics 'SHELXL 5.1, XP (Sheldrick, 1994)'
_computing_publication_material SHELXL-97
_computing_structure_refinement 'SHELXL-97 (Sheldrick, 1997)'
_computing_structure_solution 'SHELXS-97 (Sheldrick, 1997)'
_diffrn_ambient_temperature 100(2)
_diffrn_measured_fraction_theta_full 0.985
_diffrn_measured_fraction_theta_max 0.985
_diffrn_measurement_device_type 'BRUKER AXS KAPPA APEX-II'
_diffrn_measurement_method 'phi and omega scans'
_diffrn_radiation_monochromator graphite
_diffrn_radiation_source 'fine-focus sealed tube'
_diffrn_radiation_type MoK\a
_diffrn_radiation_wavelength 0.71073
_diffrn_reflns_av_R_equivalents 0.1341
_diffrn_reflns_av_sigmaI/netI 0.1170
_diffrn_reflns_limit_h_max 60
_diffrn_reflns_limit_h_min -41
_diffrn_reflns_limit_k_max 18
_diffrn_reflns_limit_k_min -18
_diffrn_reflns_limit_l_max 16
_diffrn_reflns_limit_l_min -14
_diffrn_reflns_number 53394
_diffrn_reflns_theta_full 25.00
_diffrn_reflns_theta_max 25.00
_diffrn_reflns_theta_min 1.56
_exptl_absorpt_coefficient_mu 0.446
_exptl_absorpt_correction_T_max 0.97
_exptl_absorpt_correction_T_min 0.94
_exptl_absorpt_correction_type multi-scan
_exptl_absorpt_process_details SADABS
_exptl_crystal_colour colorless
_exptl_crystal_density_diffrn 1.049
_exptl_crystal_density_method 'not measured'
_exptl_crystal_description Prism
_exptl_crystal_F_000 3520
_exptl_crystal_size_max 0.18
_exptl_crystal_size_mid 0.14
_exptl_crystal_size_min 0.12
_refine_diff_density_max 0.232
_refine_diff_density_min -0.201
_refine_diff_density_rms 0.041
_refine_ls_extinction_method none
_refine_ls_goodness_of_fit_ref 1.014
_refine_ls_hydrogen_treatment constr
_refine_ls_matrix_type full
_refine_ls_number_parameters 352
_refine_ls_number_reflns 9426
_refine_ls_number_restraints 0
_refine_ls_restrained_S_all 1.014
_refine_ls_R_factor_all 0.1634
_refine_ls_R_factor_gt 0.0817
_refine_ls_shift/su_max 0.000
_refine_ls_shift/su_mean 0.000
_refine_ls_structure_factor_coef Fsqd
_refine_ls_weighting_details 'calc w=1/[\s^2^(Fo^2^)+(0.0639P)^2^+0.0000P] where P=(Fo^2^+2Fc^2^)/3'
_refine_ls_weighting_scheme calc
_refine_ls_wR_factor_gt 0.1768
_refine_ls_wR_factor_ref 0.1970
_reflns_number_gt 4174
_reflns_number_total 9426
_reflns_threshold_expression >2sigma(I)
_cod_data_source_file c3ce42515k2.cif
_cod_data_source_block MeBTB-TCE-After-Squeeze
_cod_depositor_comments
;
The following automatic conversions were performed:

'_symmetry_cell_setting' value 'Orthorhombic' changed to
'orthorhombic' according to
/usr/data/users/saulius/crontab/automatic-downloads/current/RSC/lib/dictionaries/cif_core.dic
dictionary named 'cif_core.dic' version 2.4.2 from
2011-04-26.

'_exptl_absorpt_correction_type' value 'MULTI-SCAN'
changed to 'multi-scan' according to
/usr/data/users/saulius/crontab/automatic-downloads/current/RSC/lib/dictionaries/cif_core.dic
dictionary named 'cif_core.dic' version 2.4.2 from 2011-04-26.

Automatic conversion script
Id: cif_fix_values 2281 2013-09-26 08:29:07Z andrius 
;
_cod_original_sg_symbol_H-M Pbca
_cod_database_code 7216415

loop_
_symmetry_equiv_pos_as_xyz
'x, y, z'
'-x+1/2, -y, z+1/2'
'x+1/2, -y+1/2, -z'
'-x, y+1/2, -z+1/2'
'-x, -y, -z'
'x-1/2, y, -z-1/2'
'-x-1/2, y-1/2, z'
'x, -y-1/2, z-1/2'

loop_
_atom_site_label
_atom_site_type_symbol
_atom_site_fract_x
_atom_site_fract_y
_atom_site_fract_z
_atom_site_U_iso_or_equiv
_atom_site_adp_type
_atom_site_occupancy
_atom_site_symmetry_multiplicity
_atom_site_calc_flag
_atom_site_refinement_flags
O1 O 0.47925(7) -0.0605(3) 0.5702(3) 0.1643(16) Uani 1 1 d .
H1A H 0.4944 -0.0521 0.5484 0.246 Uiso 1 1 calc R
O2 O 0.47248(6) 0.0640(3) 0.4905(3) 0.1715(17) Uani 1 1 d .
O3 O 0.24189(4) -0.14776(12) 0.25590(13) 0.0578(6) Uani 1 1 d .
H4A H 0.2333 -0.1762 0.2151 0.087 Uiso 1 1 calc R
O4 O 0.24347(4) -0.27847(13) 0.33007(12) 0.0519(5) Uani 1 1 d .
O5 O 0.28382(4) 0.26396(14) 1.12671(13) 0.0615(6) Uani 1 1 d .
O6 O 0.27540(4) 0.13050(12) 1.18609(13) 0.0615(6) Uani 1 1 d .
H6A H 0.2697 0.1598 1.2324 0.092 Uiso 1 1 calc R
C1 C 0.35675(6) -0.0054(2) 0.6586(2) 0.0611(9) Uani 1 1 d .
C2 C 0.34776(7) 0.0275(2) 0.7466(2) 0.0623(9) Uani 1 1 d .
H2A H 0.3601 0.0504 0.7911 0.075 Uiso 1 1 calc R
C3 C 0.32167(6) 0.02714(18) 0.7691(2) 0.0504(8) Uani 1 1 d .
C4 C 0.30375(6) -0.00656(17) 0.70556(19) 0.0490(8) Uani 1 1 d .
H4B H 0.2855 -0.0064 0.7208 0.059 Uiso 1 1 calc R
C5 C 0.31244(6) -0.04157(18) 0.61707(19) 0.0474(8) Uani 1 1 d .
C6 C 0.33874(6) -0.0399(2) 0.5959(2) 0.0614(9) Uani 1 1 d .
H6B H 0.3446 -0.0630 0.5367 0.074 Uiso 1 1 calc R
C7 C 0.38504(7) -0.0010(3) 0.6319(2) 0.0682(10) Uani 1 1 d .
C8 C 0.39419(8) 0.0657(3) 0.5750(4) 0.1059(14) Uani 1 1 d .
C9 C 0.42016(10) 0.0643(3) 0.5444(4) 0.1219(17) Uani 1 1 d .
H9A H 0.4263 0.1082 0.5017 0.146 Uiso 1 1 calc R
C10 C 0.43717(8) -0.0001(4) 0.5754(3) 0.1044(14) Uani 1 1 d .
C11 C 0.42832(9) -0.0646(4) 0.6314(4) 0.1324(19) Uani 1 1 d .
H11A H 0.4399 -0.1100 0.6507 0.159 Uiso 1 1 calc R
C12 C 0.40170(9) -0.0659(3) 0.6623(3) 0.1130(16) Uani 1 1 d .
C13 C 0.46454(10) 0.0005(5) 0.5444(4) 0.1294(19) Uani 1 1 d .
C14 C 0.37582(10) 0.1380(3) 0.5426(5) 0.186(3) Uani 1 1 d .
H14A H 0.3777 0.1466 0.4736 0.279 Uiso 1 1 calc R
H14B H 0.3803 0.1925 0.5759 0.279 Uiso 1 1 calc R
H14C H 0.3576 0.1216 0.5573 0.279 Uiso 1 1 calc R
C15 C 0.39217(11) -0.1389(4) 0.7230(5) 0.227(4) Uani 1 1 d .
H15A H 0.3825 -0.1150 0.7777 0.340 Uiso 1 1 calc R
H15B H 0.4072 -0.1732 0.7459 0.340 Uiso 1 1 calc R
H15C H 0.3805 -0.1767 0.6856 0.340 Uiso 1 1 calc R
C16 C 0.29371(6) -0.0787(2) 0.54649(19) 0.0490(8) Uani 1 1 d .
C17 C 0.28662(6) -0.02909(19) 0.4656(2) 0.0544(8) Uani 1 1 d .
C18 C 0.27108(6) -0.0696(2) 0.39599(19) 0.0515(8) Uani 1 1 d .
H18A H 0.2656 -0.0366 0.3420 0.062 Uiso 1 1 calc R
C19 C 0.26354(6) -0.1557(2) 0.40348(19) 0.0475(7) Uani 1 1 d .
C20 C 0.26971(6) -0.20361(19) 0.4833(2) 0.0519(8) Uani 1 1 d .
H20A H 0.2635 -0.2620 0.4893 0.062 Uiso 1 1 calc R
C21 C 0.28521(5) -0.16691(19) 0.55622(18) 0.0448(7) Uani 1 1 d .
C22 C 0.24828(6) -0.2000(2) 0.3277(2) 0.0485(8) Uani 1 1 d .
C23 C 0.29465(7) 0.06454(19) 0.4559(2) 0.0701(10) Uani 1 1 d .
H23A H 0.3123 0.0677 0.4278 0.105 Uiso 1 1 calc R
H23B H 0.2948 0.0923 0.5190 0.105 Uiso 1 1 calc R
H23C H 0.2821 0.0952 0.4144 0.105 Uiso 1 1 calc R
C24 C 0.29323(6) -0.22059(19) 0.64287(18) 0.0585(9) Uani 1 1 d .
H24A H 0.2906 -0.1858 0.7009 0.088 Uiso 1 1 calc R
H24B H 0.3118 -0.2369 0.6374 0.088 Uiso 1 1 calc R
H24C H 0.2825 -0.2737 0.6462 0.088 Uiso 1 1 calc R
C25 C 0.31295(6) 0.0668(2) 0.86316(19) 0.0498(8) Uani 1 1 d .
C26 C 0.31648(6) 0.15644(19) 0.87879(19) 0.0477(7) Uani 1 1 d .
C27 C 0.30738(6) 0.19177(19) 0.96440(19) 0.0497(8) Uani 1 1 d .
H27A H 0.3098 0.2524 0.9771 0.060 Uiso 1 1 calc R
C28 C 0.29477(6) 0.1393(2) 1.03132(19) 0.0487(8) Uani 1 1 d .
C29 C 0.29206(6) 0.0517(2) 1.0151(2) 0.0527(8) Uani 1 1 d .
H29A H 0.2841 0.0162 1.0627 0.063 Uiso 1 1 calc R
C30 C 0.30063(6) 0.01254(19) 0.93117(19) 0.0475(8) Uani 1 1 d .
C31 C 0.28436(6) 0.1847(2) 1.11895(19) 0.0491(8) Uani 1 1 d .
C32 C 0.32916(6) 0.21676(19) 0.8089(2) 0.0627(9) Uani 1 1 d .
H32A H 0.3240 0.2773 0.8230 0.094 Uiso 1 1 calc R
H32B H 0.3235 0.2014 0.7441 0.094 Uiso 1 1 calc R
H32C H 0.3483 0.2112 0.8135 0.094 Uiso 1 1 calc R
C33 C 0.29682(7) -0.0850(2) 0.9172(2) 0.0702(10) Uani 1 1 d .
H33A H 0.2975 -0.1145 0.9793 0.105 Uiso 1 1 calc R
H33B H 0.3108 -0.1078 0.8759 0.105 Uiso 1 1 calc R
H33C H 0.2797 -0.0957 0.8874 0.105 Uiso 1 1 calc R

loop_
_atom_site_aniso_label
_atom_site_aniso_U_11
_atom_site_aniso_U_22
_atom_site_aniso_U_33
_atom_site_aniso_U_23
_atom_site_aniso_U_13
_atom_site_aniso_U_12
O1 0.063(2) 0.223(4) 0.207(4) 0.054(3) 0.041(2) 0.032(3)
O2 0.077(2) 0.202(4) 0.236(4) 0.058(3) 0.076(3) 0.011(2)
O3 0.0676(14) 0.0602(13) 0.0455(12) 0.0016(10) -0.0116(11) 0.0031(11)
O4 0.0624(14) 0.0521(13) 0.0412(11) -0.0043(10) -0.0040(10) -0.0014(11)
O5 0.0807(16) 0.0510(14) 0.0529(12) -0.0044(11) 0.0088(11) -0.0017(12)
O6 0.0730(15) 0.0612(14) 0.0502(12) -0.0020(11) 0.0067(11) -0.0004(11)
C1 0.042(2) 0.082(2) 0.060(2) -0.0043(18) 0.0095(17) -0.0038(18)
C2 0.054(2) 0.071(2) 0.062(2) 0.0004(17) -0.0114(18) -0.0042(18)
C3 0.043(2) 0.0528(19) 0.0556(19) -0.0095(15) 0.0049(16) -0.0022(16)
C4 0.0488(19) 0.0521(18) 0.0461(17) -0.0026(14) 0.0009(15) 0.0015(16)
C5 0.0471(19) 0.0546(19) 0.0406(16) -0.0017(14) 0.0130(15) 0.0025(15)
C6 0.051(2) 0.074(2) 0.060(2) -0.0160(17) 0.0049(18) 0.0096(18)
C7 0.051(2) 0.093(3) 0.061(2) 0.000(2) 0.0096(18) 0.007(2)
C8 0.054(3) 0.108(4) 0.156(4) 0.028(3) 0.024(3) 0.004(3)
C9 0.079(3) 0.131(4) 0.156(4) 0.022(3) 0.053(3) 0.000(3)
C10 0.057(3) 0.138(4) 0.118(4) 0.008(3) 0.033(3) 0.005(3)
C11 0.056(3) 0.159(5) 0.182(5) 0.051(4) 0.038(3) 0.020(3)
C12 0.064(3) 0.148(4) 0.127(4) 0.044(3) 0.029(3) 0.011(3)
C13 0.062(3) 0.184(6) 0.142(5) 0.029(4) 0.029(3) 0.025(4)
C14 0.110(4) 0.140(5) 0.307(8) 0.109(5) 0.093(5) 0.033(4)
C15 0.108(4) 0.234(7) 0.338(9) 0.173(7) 0.091(5) 0.072(5)
C16 0.0483(18) 0.055(2) 0.0439(17) -0.0175(15) 0.0042(15) 0.0112(16)
C17 0.062(2) 0.0506(19) 0.0506(18) 0.0011(15) -0.0041(17) 0.0035(17)
C18 0.061(2) 0.052(2) 0.0408(17) -0.0036(14) -0.0082(15) 0.0102(17)
C19 0.0537(19) 0.0461(19) 0.0427(17) -0.0047(15) 0.0065(15) 0.0050(16)
C20 0.0522(19) 0.0518(18) 0.0519(18) -0.0064(16) 0.0059(16) 0.0036(16)
C21 0.0448(18) 0.054(2) 0.0351(16) -0.0093(14) 0.0039(14) 0.0097(15)
C22 0.051(2) 0.0468(19) 0.0478(18) -0.0087(16) 0.0041(15) 0.0081(16)
C23 0.094(3) 0.056(2) 0.060(2) 0.0046(16) -0.0149(19) -0.004(2)
C24 0.073(2) 0.063(2) 0.0390(16) -0.0027(15) 0.0054(15) -0.0033(18)
C25 0.0441(18) 0.065(2) 0.0403(16) -0.0005(15) 0.0065(14) 0.0015(16)
C26 0.055(2) 0.0485(19) 0.0399(16) -0.0017(15) 0.0014(15) 0.0036(16)
C27 0.0559(19) 0.0442(18) 0.0491(17) 0.0026(15) -0.0012(16) -0.0011(15)
C28 0.0483(18) 0.055(2) 0.0426(16) -0.0085(15) -0.0010(15) 0.0051(16)
C29 0.055(2) 0.056(2) 0.0475(18) -0.0020(15) 0.0028(15) -0.0015(16)
C30 0.0469(18) 0.053(2) 0.0422(16) -0.0072(15) -0.0025(15) -0.0016(15)
C31 0.0507(19) 0.055(2) 0.0420(17) 0.0111(17) -0.0089(15) -0.0035(17)
C32 0.070(2) 0.059(2) 0.0590(19) 0.0020(16) 0.0103(17) -0.0012(18)
C33 0.097(3) 0.062(2) 0.0517(18) 0.0003(16) 0.0076(19) -0.010(2)

loop_
_atom_type_symbol
_atom_type_description
_atom_type_scat_dispersion_real
_atom_type_scat_dispersion_imag
_atom_type_scat_source
C C 0.0033 0.0016 'International Tables Vol C Tables 4.2.6.8 and 6.1.1.4'
H H 0.0000 0.0000 'International Tables Vol C Tables 4.2.6.8 and 6.1.1.4'
O O 0.0106 0.0060 'International Tables Vol C Tables 4.2.6.8 and 6.1.1.4'
Cl Cl 0.1484 0.1585 'International Tables Vol C Tables 4.2.6.8 and 6.1.1.4'

loop_
_geom_angle_atom_site_label_1
_geom_angle_atom_site_label_2
_geom_angle_atom_site_label_3
_geom_angle
C13 O1 H1A 109.5
C22 O3 H4A 109.5
C31 O6 H6A 109.5
C6 C1 C2 118.7(3)
C6 C1 C7 120.1(3)
C2 C1 C7 121.1(3)
C3 C2 C1 121.1(3)
C3 C2 H2A 119.5
C1 C2 H2A 119.5
C2 C3 C4 119.8(3)
C2 C3 C25 118.9(3)
C4 C3 C25 121.2(3)
C3 C4 C5 120.0(3)
C3 C4 H4B 120.0
C5 C4 H4B 120.0
C6 C5 C4 119.0(3)
C6 C5 C16 119.3(2)
C4 C5 C16 121.7(3)
C5 C6 C1 121.3(3)
C5 C6 H6B 119.3
C1 C6 H6B 119.3
C12 C7 C8 120.4(3)
C12 C7 C1 119.1(3)
C8 C7 C1 120.5(3)
C7 C8 C9 119.4(4)
C7 C8 C14 120.3(4)
C9 C8 C14 120.3(4)
C10 C9 C8 120.7(4)
C10 C9 H9A 119.7
C8 C9 H9A 119.7
C11 C10 C9 119.9(4)
C11 C10 C13 120.1(5)
C9 C10 C13 120.0(5)
C10 C11 C12 120.7(5)
C10 C11 H11A 119.7
C12 C11 H11A 119.7
C7 C12 C11 118.9(4)
C7 C12 C15 121.2(4)
C11 C12 C15 119.8(5)
O1 C13 O2 122.7(5)
O1 C13 C10 118.8(6)
O2 C13 C10 118.5(5)
C8 C14 H14A 109.5
C8 C14 H14B 109.5
H14A C14 H14B 109.5
C8 C14 H14C 109.5
H14A C14 H14C 109.5
H14B C14 H14C 109.5
C12 C15 H15A 109.5
C12 C15 H15B 109.5
H15A C15 H15B 109.5
C12 C15 H15C 109.5
H15A C15 H15C 109.5
H15B C15 H15C 109.5
C17 C16 C21 120.6(3)
C17 C16 C5 119.6(3)
C21 C16 C5 119.5(3)
C18 C17 C16 117.9(3)
C18 C17 C23 120.9(3)
C16 C17 C23 121.2(3)
C19 C18 C17 121.8(3)
C19 C18 H18A 119.1
C17 C18 H18A 119.1
C20 C19 C18 120.5(3)
C20 C19 C22 117.5(3)
C18 C19 C22 121.9(3)
C19 C20 C21 120.5(3)
C19 C20 H20A 119.7
C21 C20 H20A 119.7
C20 C21 C16 118.6(3)
C20 C21 C24 121.1(3)
C16 C21 C24 120.4(2)
O4 C22 O3 124.2(3)
O4 C22 C19 122.2(3)
O3 C22 C19 113.5(3)
C17 C23 H23A 109.5
C17 C23 H23B 109.5
H23A C23 H23B 109.5
C17 C23 H23C 109.5
H23A C23 H23C 109.5
H23B C23 H23C 109.5
C21 C24 H24A 109.5
C21 C24 H24B 109.5
H24A C24 H24B 109.5
C21 C24 H24C 109.5
H24A C24 H24C 109.5
H24B C24 H24C 109.5
C26 C25 C30 121.8(3)
C26 C25 C3 119.3(2)
C30 C25 C3 118.9(3)
C27 C26 C25 118.1(3)
C27 C26 C32 118.0(3)
C25 C26 C32 123.9(2)
C28 C27 C26 120.7(3)
C28 C27 H27A 119.6
C26 C27 H27A 119.6
C29 C28 C27 119.9(3)
C29 C28 C31 123.5(3)
C27 C28 C31 116.6(3)
C28 C29 C30 122.1(3)
C28 C29 H29A 119.0
C30 C29 H29A 119.0
C29 C30 C25 117.3(3)
C29 C30 C33 119.5(3)
C25 C30 C33 123.2(3)
O5 C31 O6 123.2(3)
O5 C31 C28 122.6(3)
O6 C31 C28 114.2(3)
C26 C32 H32A 109.5
C26 C32 H32B 109.5
H32A C32 H32B 109.5
C26 C32 H32C 109.5
H32A C32 H32C 109.5
H32B C32 H32C 109.5
C30 C33 H33A 109.5
C30 C33 H33B 109.5
H33A C33 H33B 109.5
C30 C33 H33C 109.5
H33A C33 H33C 109.5
H33B C33 H33C 109.5

loop_
_geom_bond_atom_site_label_1
_geom_bond_atom_site_label_2
_geom_bond_distance
O1 C13 1.247(6)
O1 H1A 0.8400
O2 C13 1.293(6)
O3 C22 1.323(3)
O3 H4A 0.8400
O4 C22 1.223(3)
O5 C31 1.215(3)
O6 C31 1.333(3)
O6 H6A 0.8400
C1 C6 1.373(4)
C1 C2 1.408(4)
C1 C7 1.488(5)
C2 C3 1.364(4)
C2 H2A 0.9500
C3 C4 1.374(4)
C3 C25 1.516(4)
C4 C5 1.420(4)
C4 H4B 0.9500
C5 C6 1.370(4)
C5 C16 1.485(4)
C6 H6B 0.9500
C7 C12 1.372(5)
C7 C8 1.374(5)
C8 C9 1.388(5)
C8 C14 1.515(6)
C9 C10 1.380(6)
C9 H9A 0.9500
C10 C11 1.336(6)
C10 C13 1.458(6)
C11 C12 1.422(6)
C11 H11A 0.9500
C12 C15 1.482(6)
C14 H14A 0.9800
C14 H14B 0.9800
C14 H14C 0.9800
C15 H15A 0.9800
C15 H15B 0.9800
C15 H15C 0.9800
C16 C17 1.410(4)
C16 C21 1.420(4)
C17 C18 1.399(4)
C17 C23 1.492(4)
C18 C19 1.373(4)
C18 H18A 0.9500
C19 C20 1.372(4)
C19 C22 1.479(4)
C20 C21 1.407(4)
C20 H20A 0.9500
C21 C24 1.520(4)
C23 H23A 0.9800
C23 H23B 0.9800
C23 H23C 0.9800
C24 H24A 0.9800
C24 H24B 0.9800
C24 H24C 0.9800
C25 C26 1.397(4)
C25 C30 1.409(4)
C26 C27 1.394(4)
C26 C32 1.491(4)
C27 C28 1.389(4)
C27 H27A 0.9500
C28 C29 1.364(4)
C28 C31 1.505(4)
C29 C30 1.388(4)
C29 H29A 0.9500
C30 C33 1.513(4)
C32 H32A 0.9800
C32 H32B 0.9800
C32 H32C 0.9800
C33 H33A 0.9800
C33 H33B 0.9800
C33 H33C 0.9800

loop_
_geom_torsion_atom_site_label_1
_geom_torsion_atom_site_label_2
_geom_torsion_atom_site_label_3
_geom_torsion_atom_site_label_4
_geom_torsion
C6 C1 C2 C3 -1.3(5)
C7 C1 C2 C3 176.9(3)
C1 C2 C3 C4 0.6(5)
C1 C2 C3 C25 -177.6(3)
C2 C3 C4 C5 0.6(4)
C25 C3 C4 C5 178.6(3)
C3 C4 C5 C6 -1.0(4)
C3 C4 C5 C16 179.9(3)
C4 C5 C6 C1 0.2(5)
C16 C5 C6 C1 179.4(3)
C2 C1 C6 C5 0.9(5)
C7 C1 C6 C5 -177.3(3)
C6 C1 C7 C12 -96.8(4)
C2 C1 C7 C12 85.0(5)
C6 C1 C7 C8 81.0(5)
C2 C1 C7 C8 -97.1(4)
C12 C7 C8 C9 3.3(7)
C1 C7 C8 C9 -174.5(4)
C12 C7 C8 C14 -179.2(5)
C1 C7 C8 C14 3.0(7)
C7 C8 C9 C10 -4.1(8)
C14 C8 C9 C10 178.4(5)
C8 C9 C10 C11 3.6(8)
C8 C9 C10 C13 -178.6(5)
C9 C10 C11 C12 -2.3(8)
C13 C10 C11 C12 179.9(5)
C8 C7 C12 C11 -2.0(7)
C1 C7 C12 C11 175.8(4)
C8 C7 C12 C15 -179.4(5)
C1 C7 C12 C15 -1.6(7)
C10 C11 C12 C7 1.5(8)
C10 C11 C12 C15 179.0(6)
C11 C10 C13 O1 0.8(9)
C9 C10 C13 O1 -177.0(5)
C11 C10 C13 O2 -179.8(5)
C9 C10 C13 O2 2.4(8)
C6 C5 C16 C17 -76.6(4)
C4 C5 C16 C17 102.5(3)
C6 C5 C16 C21 97.1(3)
C4 C5 C16 C21 -83.8(3)
C21 C16 C17 C18 0.0(4)
C5 C16 C17 C18 173.6(3)
C21 C16 C17 C23 178.0(3)
C5 C16 C17 C23 -8.4(4)
C16 C17 C18 C19 -2.2(4)
C23 C17 C18 C19 179.8(3)
C17 C18 C19 C20 4.1(4)
C17 C18 C19 C22 -176.8(3)
C18 C19 C20 C21 -3.8(4)
C22 C19 C20 C21 177.1(2)
C19 C20 C21 C16 1.6(4)
C19 C20 C21 C24 -177.2(3)
C17 C16 C21 C20 0.3(4)
C5 C16 C21 C20 -173.4(2)
C17 C16 C21 C24 179.1(3)
C5 C16 C21 C24 5.4(4)
C20 C19 C22 O4 -7.4(4)
C18 C19 C22 O4 173.5(3)
C20 C19 C22 O3 176.3(3)
C18 C19 C22 O3 -2.8(4)
C2 C3 C25 C26 64.4(4)
C4 C3 C25 C26 -113.7(3)
C2 C3 C25 C30 -117.8(3)
C4 C3 C25 C30 64.1(4)
C30 C25 C26 C27 -0.1(4)
C3 C25 C26 C27 177.6(3)
C30 C25 C26 C32 -179.5(3)
C3 C25 C26 C32 -1.7(4)
C25 C26 C27 C28 -1.1(4)
C32 C26 C27 C28 178.3(3)
C26 C27 C28 C29 2.4(4)
C26 C27 C28 C31 -176.7(3)
C27 C28 C29 C30 -2.6(4)
C31 C28 C29 C30 176.5(3)
C28 C29 C30 C25 1.4(4)
C28 C29 C30 C33 -179.5(3)
C26 C25 C30 C29 0.0(4)
C3 C25 C30 C29 -177.8(3)
C26 C25 C30 C33 -179.1(3)
C3 C25 C30 C33 3.2(4)
C29 C28 C31 O5 -170.0(3)
C27 C28 C31 O5 9.1(4)
C29 C28 C31 O6 8.8(4)
C27 C28 C31 O6 -172.1(2)
